data_1543041
loop_
_publ_author_name
'Mague, Joel T.'
'Mohamed, Shaaban K.'
'Akkurt, Mehmet'
'Bakhite, Etify A.'
'Albayati, Mustafa R.'

_publ_section_title
;
 Ethyl
 4-(4-chlorophenyl)-5-cyano-2-methyl-6-sulfanylidene-1,6-dihydropyridine-3-carboxylate
;
_journal_coeditor_code SU4024
_journal_issue 4
_journal_name_full IUCrData
_journal_page_first x160531
_journal_paper_doi 10.1107/S2414314616005319
_journal_volume 1
_journal_year 2016
_chemical_formula_moiety 'C16 H13 Cl N2 O2 S'
_chemical_formula_sum 'C16 H13 Cl N2 O2 S'
_chemical_formula_weight 332.79
_chemical_name_systematic 'Ethyl 4-(4-chlorophenyl)-5-cyano-2-methyl-6-sulfanylidene-1,6-dihydropyridine-3-carboxylate'
_space_group_crystal_system triclinic
_space_group_IT_number 2
_space_group_name_Hall '-P 1'
_space_group_name_H-M_alt 'P -1'
_symmetry_space_group_name_Hall '-P 1'
_symmetry_space_group_name_H-M 'P -1'
_atom_sites_solution_hydrogens mixed
_atom_sites_solution_primary direct
_atom_sites_solution_secondary difmap
_audit_creation_method SHELXL-2014/7
_cell_angle_alpha 85.9900(10)
_cell_angle_beta 81.4100(10)
_cell_angle_gamma 82.2940(10)
_cell_formula_units_Z 2
_cell_length_a 5.9498(2)
_cell_length_b 8.0999(2)
_cell_length_c 16.3919(4)
_cell_measurement_reflns_used 4687
_cell_measurement_temperature 150(2)
_cell_measurement_theta_max 72.1276
_cell_measurement_theta_min 2.7298
_cell_volume 773.05(4)
_computing_cell_refinement
;
<i>SAINT</i> (Bruker, 2016)
;
_computing_data_collection
;
<i>APEX3</i> (Bruker, 2016)
;
_computing_data_reduction
;
<i>SAINT</i>  (Bruker, 2016)
;
_computing_molecular_graphics
;
<i>DIAMOND</i> (Brandenburg & Putz, 2012)
;
_computing_publication_material
;
<i>SHELXTL</i> (Sheldrick, 2008)
;
_computing_structure_refinement
;
<i>SHELXL2014/7</i> (Sheldrick, 2015b)
;
_computing_structure_solution
;
<i>SHELXT</i> (Sheldrick, 2015a)
;
_diffrn_ambient_temperature 150(2)
_diffrn_detector_area_resol_mean 10.4167
_diffrn_measured_fraction_theta_full 0.956
_diffrn_measured_fraction_theta_max 0.929
_diffrn_measurement_device_type 'Bruker D8 VENTURE PHOTON 100 CMOS'
_diffrn_measurement_method '\w scans'
_diffrn_radiation_monochromator mirror
_diffrn_radiation_type CuK\a
_diffrn_radiation_wavelength 1.54178
_diffrn_reflns_av_R_equivalents 0.0267
_diffrn_reflns_limit_h_max 6
_diffrn_reflns_limit_h_min -7
_diffrn_reflns_limit_k_max 9
_diffrn_reflns_limit_k_min -9
_diffrn_reflns_limit_l_max 19
_diffrn_reflns_limit_l_min -20
_diffrn_reflns_number 5834
_diffrn_reflns_theta_full 67.000
_diffrn_reflns_theta_max 72.120
_diffrn_reflns_theta_min 2.730
_exptl_absorpt_coefficient_mu 3.521
_exptl_absorpt_correction_T_max 0.90
_exptl_absorpt_correction_T_min 0.69
_exptl_absorpt_correction_type multi-scan
_exptl_absorpt_process_details
;
(<i>SADABS</i>; Bruker, 2016)
;
_exptl_crystal_colour yellow
_exptl_crystal_density_diffrn 1.430
_exptl_crystal_density_method 'not measured'
_exptl_crystal_description plate
_exptl_crystal_F_000 344
_exptl_crystal_size_max 0.251
_exptl_crystal_size_mid 0.203
_exptl_crystal_size_min 0.030
_refine_diff_density_max 0.303
_refine_diff_density_min -0.367
_refine_ls_extinction_method none
_refine_ls_goodness_of_fit_ref 1.050
_refine_ls_hydrogen_treatment constr
_refine_ls_matrix_type full
_refine_ls_number_parameters 201
_refine_ls_number_reflns 2833
_refine_ls_number_restraints 0
_refine_ls_restrained_S_all 1.050
_refine_ls_R_factor_all 0.0408
_refine_ls_R_factor_gt 0.0373
_refine_ls_shift/su_max 0.001
_refine_ls_shift/su_mean 0.000
_refine_ls_structure_factor_coef Fsqd
_refine_ls_weighting_details 'w=1/[\s^2^(Fo^2^)+(0.0667P)^2^+0.2083P] where P=(Fo^2^+2Fc^2^)/3'
_refine_ls_weighting_scheme calc
_refine_ls_wR_factor_gt 0.1018
_refine_ls_wR_factor_ref 0.1052
_reflns_number_gt 2591
_reflns_number_total 2833
_reflns_threshold_expression 'I > 2\s(I)'
_cod_data_source_file su4024sup1.cif
_cod_data_source_block I
_cod_database_code 1543041
_shelx_space_group_comment
;
The symmetry employed for this shelxl refinement is uniquely defined
by the following loop, which should always be used as a source of
symmetry information in preference to the above space-group names.
They are only intended as comments.
;
_shelx_estimated_absorpt_t_min 0.472
_shelx_estimated_absorpt_t_max 0.902

loop_
_space_group_symop_operation_xyz
'x, y, z'
'-x, -y, -z'

loop_
_atom_site_type_symbol
_atom_site_label
_atom_site_fract_x
_atom_site_fract_y
_atom_site_fract_z
_atom_site_U_iso_or_equiv
_atom_site_adp_type
_atom_site_calc_flag
_atom_site_occupancy
Cl Cl1 0.09171(9) 0.76572(7) 0.95570(3) 0.04561(17) Uani d 1
S S1 1.25779(7) 0.71159(5) 0.50649(2) 0.02518(14) Uani d 1
O O1 0.9605(2) 0.10792(18) 0.79003(9) 0.0391(3) Uani d 1
O O2 0.6182(2) 0.21882(14) 0.75633(7) 0.0241(3) Uani d 1
N N1 1.2163(2) 0.41120(16) 0.58006(8) 0.0217(3) Uani d 1
H H1 1.3513 0.3821 0.5473 0.032 Uiso d 1
N N2 0.7694(3) 0.93321(19) 0.63377(11) 0.0366(4) Uani d 1
C C1 1.1310(3) 0.5763(2) 0.57500(10) 0.0211(3) Uani d 1
C C2 0.9336(3) 0.62163(19) 0.63293(10) 0.0210(3) Uani d 1
C C3 0.8416(3) 0.5079(2) 0.69179(10) 0.0210(3) Uani d 1
C C4 0.9405(3) 0.3390(2) 0.69120(10) 0.0216(3) Uani d 1
C C5 1.1289(3) 0.2924(2) 0.63341(10) 0.0225(3) Uani d 1
C C6 1.2464(3) 0.1199(2) 0.61975(12) 0.0283(4) Uani d 1
H H6A 1.1775 0.0420 0.6616 0.042 Uiso calc 1
H H6B 1.4095 0.1163 0.6241 0.042 Uiso calc 1
H H6C 1.2294 0.0881 0.5646 0.042 Uiso calc 1
C C7 0.8412(3) 0.7947(2) 0.63293(10) 0.0242(4) Uani d 1
C C8 0.6520(3) 0.56935(19) 0.75689(10) 0.0215(3) Uani d 1
C C9 0.6899(3) 0.5590(2) 0.83914(10) 0.0257(4) Uani d 1
H H9 0.8330 0.5081 0.8535 0.031 Uiso calc 1
C C10 0.5192(3) 0.6227(2) 0.90009(11) 0.0298(4) Uani d 1
H H10 0.5460 0.6186 0.9559 0.036 Uiso calc 1
C C11 0.3092(3) 0.6923(2) 0.87861(11) 0.0287(4) Uani d 1
C C12 0.2688(3) 0.7062(2) 0.79737(11) 0.0290(4) Uani d 1
H H12 0.1248 0.7565 0.7835 0.035 Uiso calc 1
C C13 0.4419(3) 0.6454(2) 0.73635(10) 0.0251(4) Uani d 1
H H13 0.4170 0.6557 0.6802 0.030 Uiso calc 1
C C14 0.8448(3) 0.2090(2) 0.75146(10) 0.0246(4) Uani d 1
C C15 0.5085(3) 0.0965(2) 0.81314(11) 0.0287(4) Uani d 1
H H15A 0.6140 -0.0088 0.8150 0.034 Uiso calc 1
H H15B 0.3684 0.0724 0.7928 0.034 Uiso calc 1
C C16 0.4470(5) 0.1599(3) 0.89807(13) 0.0514(6) Uani d 1
H H16A 0.3688 0.0777 0.9345 0.077 Uiso calc 1
H H16B 0.3453 0.2653 0.8960 0.077 Uiso calc 1
H H16C 0.5866 0.1781 0.9194 0.077 Uiso calc 1

loop_
_atom_site_aniso_label
_atom_site_aniso_U_11
_atom_site_aniso_U_22
_atom_site_aniso_U_33
_atom_site_aniso_U_12
_atom_site_aniso_U_13
_atom_site_aniso_U_23
Cl1 0.0386(3) 0.0553(3) 0.0385(3) -0.0061(2) 0.0172(2) -0.0194(2)
S1 0.0246(2) 0.0228(2) 0.0251(2) -0.00264(15) 0.00473(17) 0.00094(15)
O1 0.0257(7) 0.0429(8) 0.0452(8) -0.0029(5) -0.0042(6) 0.0177(6)
O2 0.0204(6) 0.0236(6) 0.0274(6) -0.0048(4) 0.0009(5) -0.0001(5)
N1 0.0190(7) 0.0217(7) 0.0228(7) -0.0020(5) 0.0020(6) -0.0028(5)
N2 0.0318(9) 0.0269(8) 0.0459(10) 0.0004(6) 0.0076(7) -0.0016(7)
C1 0.0209(8) 0.0221(8) 0.0205(7) -0.0027(6) -0.0026(6) -0.0037(6)
C2 0.0211(8) 0.0206(8) 0.0210(7) -0.0022(6) -0.0013(6) -0.0042(6)
C3 0.0185(8) 0.0262(8) 0.0186(7) -0.0035(6) -0.0020(6) -0.0036(6)
C4 0.0197(8) 0.0230(8) 0.0221(7) -0.0035(6) -0.0019(6) -0.0015(6)
C5 0.0208(8) 0.0229(8) 0.0236(8) -0.0038(6) -0.0015(7) -0.0017(6)
C6 0.0262(9) 0.0206(8) 0.0348(9) -0.0003(6) 0.0036(7) -0.0008(7)
C7 0.0218(9) 0.0247(9) 0.0241(8) -0.0025(6) 0.0034(7) -0.0023(6)
C8 0.0227(8) 0.0205(8) 0.0209(8) -0.0055(6) 0.0015(6) -0.0035(6)
C9 0.0283(9) 0.0258(8) 0.0223(8) -0.0028(6) -0.0016(7) -0.0022(6)
C10 0.0380(10) 0.0310(9) 0.0200(8) -0.0087(7) 0.0020(7) -0.0036(7)
C11 0.0293(10) 0.0279(9) 0.0268(8) -0.0072(7) 0.0100(7) -0.0093(7)
C12 0.0236(9) 0.0287(9) 0.0337(9) -0.0031(6) 0.0010(7) -0.0050(7)
C13 0.0234(9) 0.0295(9) 0.0225(8) -0.0052(6) 0.0000(7) -0.0044(6)
C14 0.0225(9) 0.0245(8) 0.0257(8) -0.0036(6) 0.0006(7) -0.0011(6)
C15 0.0272(9) 0.0279(9) 0.0305(9) -0.0113(7) 0.0037(7) 0.0007(7)
C16 0.0672(16) 0.0527(13) 0.0337(11) -0.0275(12) 0.0154(11) -0.0070(10)

loop_
_atom_type_symbol
_atom_type_description
_atom_type_scat_dispersion_real
_atom_type_scat_dispersion_imag
_atom_type_scat_source
C C 0.0181 0.0091 'International Tables Vol C Tables 4.2.6.8 and 6.1.1.4'
H H 0.0000 0.0000 'International Tables Vol C Tables 4.2.6.8 and 6.1.1.4'
N N 0.0311 0.0180 'International Tables Vol C Tables 4.2.6.8 and 6.1.1.4'
O O 0.0492 0.0322 'International Tables Vol C Tables 4.2.6.8 and 6.1.1.4'
S S 0.3331 0.5567 'International Tables Vol C Tables 4.2.6.8 and 6.1.1.4'
Cl Cl 0.3639 0.7018 'International Tables Vol C Tables 4.2.6.8 and 6.1.1.4'

loop_
_geom_angle_atom_site_label_1
_geom_angle_atom_site_label_2
_geom_angle_atom_site_label_3
_geom_angle
C14 O2 C15 115.95(13)
C5 N1 C1 126.21(14)
C5 N1 H1 118.0
C1 N1 H1 115.5
N1 C1 C2 114.40(14)
N1 C1 S1 121.52(13)
C2 C1 S1 124.07(12)
C3 C2 C1 122.33(14)
C3 C2 C7 120.41(15)
C1 C2 C7 117.08(14)
C2 C3 C4 118.89(14)
C2 C3 C8 119.03(14)
C4 C3 C8 121.95(14)
C5 C4 C3 119.21(15)
C5 C4 C14 119.27(14)
C3 C4 C14 121.52(14)
N1 C5 C4 118.84(15)
N1 C5 C6 114.21(14)
C4 C5 C6 126.90(15)
C5 C6 H6A 109.5
C5 C6 H6B 109.5
H6A C6 H6B 109.5
C5 C6 H6C 109.5
H6A C6 H6C 109.5
H6B C6 H6C 109.5
N2 C7 C2 179.0(2)
C13 C8 C9 119.50(16)
C13 C8 C3 121.05(14)
C9 C8 C3 119.35(15)
C10 C9 C8 120.20(17)
C10 C9 H9 119.9
C8 C9 H9 119.9
C11 C10 C9 119.25(16)
C11 C10 H10 120.4
C9 C10 H10 120.4
C12 C11 C10 121.55(17)
C12 C11 Cl1 119.24(15)
C10 C11 Cl1 119.20(14)
C11 C12 C13 118.94(17)
C11 C12 H12 120.5
C13 C12 H12 120.5
C12 C13 C8 120.49(16)
C12 C13 H13 119.8
C8 C13 H13 119.8
O1 C14 O2 124.50(16)
O1 C14 C4 123.73(16)
O2 C14 C4 111.76(13)
O2 C15 C16 110.94(14)
O2 C15 H15A 109.5
C16 C15 H15A 109.5
O2 C15 H15B 109.5
C16 C15 H15B 109.5
H15A C15 H15B 108.0
C15 C16 H16A 109.5
C15 C16 H16B 109.5
H16A C16 H16B 109.5
C15 C16 H16C 109.5
H16A C16 H16C 109.5
H16B C16 H16C 109.5

loop_
_geom_bond_atom_site_label_1
_geom_bond_atom_site_label_2
_geom_bond_distance
Cl1 C11 1.7422(17)
S1 C1 1.6814(17)
O1 C14 1.204(2)
O2 C14 1.331(2)
O2 C15 1.4620(19)
N1 C5 1.357(2)
N1 C1 1.367(2)
N1 H1 0.9099
N2 C7 1.146(2)
C1 C2 1.420(2)
C2 C3 1.390(2)
C2 C7 1.435(2)
C3 C4 1.415(2)
C3 C8 1.491(2)
C4 C5 1.384(2)
C4 C14 1.502(2)
C5 C6 1.492(2)
C6 H6A 0.9800
C6 H6B 0.9800
C6 H6C 0.9800
C8 C13 1.395(2)
C8 C9 1.395(2)
C9 C10 1.387(3)
C9 H9 0.9500
C10 C11 1.385(3)
C10 H10 0.9500
C11 C12 1.383(3)
C12 C13 1.389(3)
C12 H12 0.9500
C13 H13 0.9500
C15 C16 1.494(3)
C15 H15A 0.9900
C15 H15B 0.9900
C16 H16A 0.9800
C16 H16B 0.9800
C16 H16C 0.9800

loop_
_geom_hbond_atom_site_label_D
_geom_hbond_atom_site_label_H
_geom_hbond_atom_site_label_A
_geom_hbond_site_symmetry_A
_geom_hbond_distance_DH
_geom_hbond_distance_HA
_geom_hbond_distance_DA
_geom_hbond_angle_DHA
N1 H1 S1 2_866 0.91 2.40 3.2911(14) 166
C6 H6A O1 . 0.98 2.36 3.047(2) 127
C6 H6B N2 1_645 0.98 2.45 3.305(2) 145
C15 H15B O1 1_455 0.99 2.41 3.327(2) 153

loop_
_geom_torsion_atom_site_label_1
_geom_torsion_atom_site_label_2
_geom_torsion_atom_site_label_3
_geom_torsion_atom_site_label_4
_geom_torsion
C5 N1 C1 C2 0.7(2)
C5 N1 C1 S1 179.31(12)
N1 C1 C2 C3 2.4(2)
S1 C1 C2 C3 -176.18(12)
N1 C1 C2 C7 177.60(14)
S1 C1 C2 C7 -1.0(2)
C1 C2 C3 C4 -3.5(2)
C7 C2 C3 C4 -178.47(14)
C1 C2 C3 C8 172.56(14)
C7 C2 C3 C8 -2.4(2)
C2 C3 C4 C5 1.4(2)
C8 C3 C4 C5 -174.47(14)
C2 C3 C4 C14 -178.12(14)
C8 C3 C4 C14 6.0(2)
C1 N1 C5 C4 -2.6(2)
C1 N1 C5 C6 174.96(15)
C3 C4 C5 N1 1.4(2)
C14 C4 C5 N1 -179.01(14)
C3 C4 C5 C6 -175.77(15)
C14 C4 C5 C6 3.8(3)
C2 C3 C8 C13 62.4(2)
C4 C3 C8 C13 -121.73(17)
C2 C3 C8 C9 -114.02(17)
C4 C3 C8 C9 61.9(2)
C13 C8 C9 C10 0.5(2)
C3 C8 C9 C10 176.94(15)
C8 C9 C10 C11 1.8(3)
C9 C10 C11 C12 -2.7(3)
C9 C10 C11 Cl1 177.79(13)
C10 C11 C12 C13 1.4(3)
Cl1 C11 C12 C13 -179.14(13)
C11 C12 C13 C8 0.9(3)
C9 C8 C13 C12 -1.9(2)
C3 C8 C13 C12 -178.24(15)
C15 O2 C14 O1 0.1(2)
C15 O2 C14 C4 179.63(13)
C5 C4 C14 O1 47.2(2)
C3 C4 C14 O1 -133.26(19)
C5 C4 C14 O2 -132.40(16)
C3 C4 C14 O2 47.2(2)
C14 O2 C15 C16 88.8(2)

_cod_database_fobs_code 1543041
